data_7023475
loop_
_publ_author_name
'Yuasa, Junpei'
'Dan, Misato'
'Kawai, Tsuyoshi'

_publ_section_title
;
 Phosphorescent properties of metal-free diphosphine ligands and effects
 of copper binding.
;
_journal_issue 45
_journal_name_full 'Dalton transactions (Cambridge, England : 2003)'
_journal_page_first 16096
_journal_page_last 16101
_journal_paper_doi 10.1039/c3dt51390d
_journal_volume 42
_journal_year 2013
_chemical_formula_moiety 'C72 H56 Cu O2 P4, F6 P, C H2 Cl2'
_chemical_formula_sum 'C73 H58 Cl2 Cu F6 O2 P5'
_chemical_formula_weight 1370.57
_space_group_IT_number 2
_symmetry_cell_setting triclinic
_symmetry_Int_Tables_number 2
_symmetry_space_group_name_Hall '-P 1'
_symmetry_space_group_name_H-M 'P -1'
_atom_sites_solution_hydrogens geom
_atom_sites_solution_primary direct
_atom_sites_solution_secondary difmap
_cell_angle_alpha 105.9004(7)
_cell_angle_beta 97.1490(7)
_cell_angle_gamma 91.2961(7)
_cell_formula_units_Z 2
_cell_length_a 13.2668(3)
_cell_length_b 14.2781(3)
_cell_length_c 18.6164(4)
_cell_measurement_reflns_used 49155
_cell_measurement_temperature 123
_cell_measurement_theta_max 27.49
_cell_measurement_theta_min 3.06
_cell_volume 3359.17(13)
_computing_cell_refinement 'RAPID AUTO'
_computing_data_collection 'RAPID AUTO (Rigaku, ????)'
_computing_data_reduction 'RAPID AUTO'
_computing_molecular_graphics 'CrystalStructure 4.0'
_computing_publication_material 'CrystalStructure 4.0 (Rigaku, 2010)'
_computing_structure_refinement 'SHELXL97 (Sheldrick, 2008)'
_computing_structure_solution 'Il Milione (Burla, et al., 2007)'
_diffrn_ambient_temperature 123
_diffrn_detector_area_resol_mean 10.000
_diffrn_measured_fraction_theta_full 0.998
_diffrn_measured_fraction_theta_max 0.998
_diffrn_measurement_device_type 'Rigaku R-AXIS RAPID'
_diffrn_measurement_method \w
_diffrn_radiation_type 'Mo K\a'
_diffrn_radiation_wavelength 0.71075
_diffrn_reflns_av_R_equivalents 0.0258
_diffrn_reflns_limit_h_max 16
_diffrn_reflns_limit_h_min -17
_diffrn_reflns_limit_k_max 18
_diffrn_reflns_limit_k_min -18
_diffrn_reflns_limit_l_max 24
_diffrn_reflns_limit_l_min -24
_diffrn_reflns_number 58352
_diffrn_reflns_theta_full 27.49
_diffrn_reflns_theta_max 27.49
_diffrn_standards_number 0
_exptl_absorpt_coefficient_mu 0.585
_exptl_absorpt_correction_T_max 0.960
_exptl_absorpt_correction_T_min 0.808
_exptl_absorpt_correction_type multi-scan
_exptl_absorpt_process_details 'ABSCOR (Rigaku, 1995)'
_exptl_crystal_colour colorless
_exptl_crystal_density_diffrn 1.355
_exptl_crystal_density_method 'not measured'
_exptl_crystal_description block
_exptl_crystal_F_000 1408.00
_exptl_crystal_size_max 0.150
_exptl_crystal_size_mid 0.110
_exptl_crystal_size_min 0.070
_platon_squeeze_details
;
;
_refine_diff_density_max 1.460
_refine_diff_density_min -0.820
_refine_ls_extinction_method none
_refine_ls_goodness_of_fit_ref 1.083
_refine_ls_hydrogen_treatment constr
_refine_ls_number_parameters 802
_refine_ls_number_reflns 15400
_refine_ls_number_restraints 0
_refine_ls_R_factor_gt 0.0479
_refine_ls_shift/su_max 0.001
_refine_ls_structure_factor_coef Fsqd
_refine_ls_weighting_details 'w = 1/[\s^2^(Fo^2^)+(0.0768P)^2^+2.2629P] where P=(Fo^2^+2Fc^2^)/3'
_refine_ls_weighting_scheme calc
_refine_ls_wR_factor_ref 0.1330
_reflns_number_gt 13734
_reflns_number_total 15400
_reflns_threshold_expression F^2^>2.0\s(F^2^)
_cod_data_source_file c3dt51390d.txt
_cod_data_source_block Cu(POP)2
_cod_original_cell_volume 3359.19(11)
_cod_database_code 7023475

loop_
_symmetry_equiv_pos_site_id
_symmetry_equiv_pos_as_xyz
1 +X,+Y,+Z
2 -X,-Y,-Z

loop_
_atom_site_label
_atom_site_type_symbol
_atom_site_fract_x
_atom_site_fract_y
_atom_site_fract_z
_atom_site_U_iso_or_equiv
_atom_site_adp_type
_atom_site_occupancy
_atom_site_symmetry_multiplicity
_atom_site_calc_flag
_atom_site_refinement_flags
Cu1 Cu 0.224425(17) 0.265595(16) 0.755337(13) 0.02062(7) Uani 1.0 2 d .
Cl1 Cl 0.09704(11) 0.31910(10) 0.29684(8) 0.0996(4) Uani 1.0 2 d .
Cl2 Cl 0.22899(11) 0.49438(13) 0.36560(8) 0.1141(5) Uani 1.0 2 d .
P1 P 0.13365(4) 0.15102(3) 0.65718(3) 0.01944(10) Uani 1.0 2 d .
P2 P 0.38944(4) 0.23460(3) 0.78176(3) 0.01967(11) Uani 1.0 2 d .
P3 P 0.15890(4) 0.41350(3) 0.79141(3) 0.02061(11) Uani 1.0 2 d .
P4 P 0.07267(4) 0.10332(4) 0.86018(3) 0.02507(12) Uani 1.0 2 d .
P5 P 0.52580(5) -0.22769(5) 0.74316(4) 0.03866(15) Uani 1.0 2 d .
F1 F 0.45840(15) -0.27771(14) 0.78936(12) 0.0651(6) Uani 1.0 2 d .
F2 F 0.54384(13) -0.33317(12) 0.68939(10) 0.0497(4) Uani 1.0 2 d .
F3 F 0.62496(14) -0.23531(15) 0.79833(11) 0.0609(5) Uani 1.0 2 d .
F4 F 0.50869(16) -0.12231(13) 0.79649(14) 0.0720(6) Uani 1.0 2 d .
F5 F 0.42585(14) -0.22220(16) 0.68722(15) 0.0742(7) Uani 1.0 2 d .
F6 F 0.59281(13) -0.17849(13) 0.69614(11) 0.0564(5) Uani 1.0 2 d .
O1 O 0.29576(10) 0.04434(10) 0.72218(8) 0.0220(3) Uani 1.0 2 d .
O2 O 0.11324(11) 0.32181(12) 0.89870(10) 0.0329(4) Uani 1.0 2 d .
C1 C 0.18995(15) 0.14867(15) 0.57220(11) 0.0232(4) Uani 1.0 2 d .
C2 C 0.19244(16) 0.06416(17) 0.51323(12) 0.0299(5) Uani 1.0 2 d .
C3 C 0.23273(18) 0.0690(2) 0.44856(13) 0.0386(6) Uani 1.0 2 d .
C4 C 0.2706(2) 0.1564(3) 0.44252(15) 0.0451(7) Uani 1.0 2 d .
C5 C 0.2683(3) 0.2408(3) 0.50041(16) 0.0459(6) Uani 1.0 2 d .
C6 C 0.22887(18) 0.23673(17) 0.56526(13) 0.0331(5) Uani 1.0 2 d .
C7 C 0.00058(14) 0.17434(14) 0.63275(11) 0.0223(4) Uani 1.0 2 d .
C8 C -0.03761(16) 0.18732(16) 0.56331(12) 0.0281(5) Uani 1.0 2 d .
C9 C -0.13883(18) 0.20874(18) 0.54907(14) 0.0359(5) Uani 1.0 2 d .
C10 C -0.20224(17) 0.21618(18) 0.60386(15) 0.0378(6) Uani 1.0 2 d .
C11 C -0.16541(17) 0.20235(17) 0.67313(14) 0.0348(5) Uani 1.0 2 d .
C12 C -0.06438(16) 0.18272(16) 0.68810(12) 0.0282(5) Uani 1.0 2 d .
C13 C 0.12585(15) 0.02287(14) 0.65742(11) 0.0219(4) Uani 1.0 2 d .
C14 C 0.21041(15) -0.01775(14) 0.68727(11) 0.0222(4) Uani 1.0 2 d .
C15 C 0.20842(17) -0.11407(15) 0.68909(12) 0.0270(4) Uani 1.0 2 d .
C16 C 0.11815(18) -0.17180(15) 0.66133(12) 0.0300(5) Uani 1.0 2 d .
C17 C 0.03316(17) -0.13345(15) 0.63203(12) 0.0286(5) Uani 1.0 2 d .
C18 C 0.03698(16) -0.03681(15) 0.62945(11) 0.0253(4) Uani 1.0 2 d .
C19 C 0.43648(15) 0.13733(14) 0.71061(11) 0.0226(4) Uani 1.0 2 d .
C20 C 0.37733(15) 0.04920(14) 0.68365(11) 0.0224(4) Uani 1.0 2 d .
C21 C 0.40203(17) -0.02600(15) 0.62508(12) 0.0296(5) Uani 1.0 2 d .
C22 C 0.4887(2) -0.01354(18) 0.59336(15) 0.0387(6) Uani 1.0 2 d .
C23 C 0.54931(19) 0.07250(18) 0.61945(16) 0.0404(6) Uani 1.0 2 d .
C24 C 0.52342(17) 0.14770(16) 0.67772(14) 0.0317(5) Uani 1.0 2 d .
C25 C 0.41924(14) 0.20426(14) 0.87046(11) 0.0217(4) Uani 1.0 2 d .
C26 C 0.48189(15) 0.12963(15) 0.87877(12) 0.0259(4) Uani 1.0 2 d .
C27 C 0.50013(16) 0.10894(17) 0.94798(13) 0.0302(5) Uani 1.0 2 d .
C28 C 0.45631(17) 0.16264(17) 1.00934(13) 0.0315(5) Uani 1.0 2 d .
C29 C 0.39339(17) 0.23662(16) 1.00158(12) 0.0300(5) Uani 1.0 2 d .
C30 C 0.37439(15) 0.25748(15) 0.93245(12) 0.0251(4) Uani 1.0 2 d .
C31 C 0.47413(14) 0.34013(14) 0.78939(11) 0.0223(4) Uani 1.0 2 d .
C32 C 0.54576(15) 0.38085(15) 0.85213(12) 0.0263(4) Uani 1.0 2 d .
C33 C 0.59751(16) 0.46980(16) 0.85976(14) 0.0311(5) Uani 1.0 2 d .
C34 C 0.57910(18) 0.51784(16) 0.80488(15) 0.0355(5) Uani 1.0 2 d .
C35 C 0.5098(2) 0.47634(18) 0.74079(15) 0.0398(6) Uani 1.0 2 d .
C36 C 0.45680(18) 0.38873(17) 0.73365(13) 0.0323(5) Uani 1.0 2 d .
C37 C 0.22010(15) 0.51169(14) 0.87100(11) 0.0216(4) Uani 1.0 2 d .
C38 C 0.16477(17) 0.58813(15) 0.90758(12) 0.0272(4) Uani 1.0 2 d .
C39 C 0.21522(19) 0.66685(15) 0.96310(12) 0.0305(5) Uani 1.0 2 d .
C40 C 0.31940(19) 0.66948(16) 0.98287(12) 0.0325(5) Uani 1.0 2 d .
C41 C 0.37381(19) 0.59268(18) 0.94801(14) 0.0372(6) Uani 1.0 2 d .
C42 C 0.32393(16) 0.51398(16) 0.89235(13) 0.0308(5) Uani 1.0 2 d .
C43 C 0.14878(16) 0.47012(14) 0.71389(11) 0.0248(4) Uani 1.0 2 d .
C44 C 0.21951(17) 0.54465(17) 0.71491(13) 0.0310(5) Uani 1.0 2 d .
C45 C 0.2214(2) 0.5786(2) 0.65179(15) 0.0413(6) Uani 1.0 2 d .
C46 C 0.1531(3) 0.5388(2) 0.58723(15) 0.0447(6) Uani 1.0 2 d .
C47 C 0.0822(2) 0.46520(19) 0.58599(14) 0.0411(6) Uani 1.0 2 d .
C48 C 0.08043(18) 0.43007(16) 0.64844(13) 0.0319(5) Uani 1.0 2 d .
C49 C 0.03158(15) 0.40242(14) 0.81603(12) 0.0247(4) Uani 1.0 2 d .
C50 C 0.02301(15) 0.35344(14) 0.87066(13) 0.0274(5) Uani 1.0 2 d .
C51 C -0.06950(17) 0.33704(16) 0.89358(15) 0.0336(5) Uani 1.0 2 d .
C52 C -0.15642(17) 0.37059(16) 0.86091(15) 0.0352(5) Uani 1.0 2 d .
C53 C -0.15025(16) 0.42013(16) 0.80736(14) 0.0330(5) Uani 1.0 2 d .
C54 C -0.05632(16) 0.43666(15) 0.78525(13) 0.0295(5) Uani 1.0 2 d .
C55 C 0.10900(15) 0.18757(15) 0.95433(12) 0.0247(4) Uani 1.0 2 d .
C56 C 0.11773(15) 0.28779(15) 0.96277(13) 0.0280(5) Uani 1.0 2 d .
C57 C 0.13849(18) 0.35537(16) 1.03326(15) 0.0370(6) Uani 1.0 2 d .
C58 C 0.15432(19) 0.32308(18) 1.09698(14) 0.0377(6) Uani 1.0 2 d .
C59 C 0.15022(18) 0.22362(17) 1.09083(13) 0.0328(5) Uani 1.0 2 d .
C60 C 0.12755(16) 0.15723(15) 1.02020(12) 0.0279(5) Uani 1.0 2 d .
C61 C 0.13565(16) -0.00615(15) 0.86873(11) 0.0247(4) Uani 1.0 2 d .
C62 C 0.24207(16) -0.00135(16) 0.87873(12) 0.0272(4) Uani 1.0 2 d .
C63 C 0.29538(17) -0.08468(16) 0.87578(12) 0.0296(5) Uani 1.0 2 d .
C64 C 0.24305(18) -0.17447(17) 0.86242(13) 0.0323(5) Uani 1.0 2 d .
C65 C 0.13754(19) -0.18009(17) 0.85369(13) 0.0335(5) Uani 1.0 2 d .
C66 C 0.08380(17) -0.09690(16) 0.85690(13) 0.0299(5) Uani 1.0 2 d .
C67 C -0.06074(16) 0.07062(15) 0.86323(11) 0.0252(4) Uani 1.0 2 d .
C68 C -0.11845(19) 0.01889(18) 0.79461(13) 0.0353(5) Uani 1.0 2 d .
C69 C -0.21903(19) -0.0118(2) 0.79161(14) 0.0402(6) Uani 1.0 2 d .
C70 C -0.26510(18) 0.00946(17) 0.85670(14) 0.0349(5) Uani 1.0 2 d .
C71 C -0.20991(17) 0.06181(16) 0.92459(13) 0.0309(5) Uani 1.0 2 d .
C72 C -0.10844(16) 0.09167(15) 0.92810(12) 0.0256(4) Uani 1.0 2 d .
C73 C 0.2214(4) 0.3652(5) 0.3312(4) 0.110(2) Uani 1.0 2 d .
H2 H 0.1667 0.0034 0.5171 0.0359 Uiso 1.0 2 calc R
H3 H 0.2340 0.0114 0.4084 0.0463 Uiso 1.0 2 calc R
H4 H 0.2985 0.1589 0.3985 0.0541 Uiso 1.0 2 calc R
H5 H 0.2935 0.3014 0.4958 0.0551 Uiso 1.0 2 calc R
H6 H 0.2284 0.2946 0.6053 0.0397 Uiso 1.0 2 calc R
H8 H 0.0055 0.1816 0.5254 0.0337 Uiso 1.0 2 calc R
H9 H -0.1644 0.2182 0.5018 0.0431 Uiso 1.0 2 calc R
H10 H -0.2712 0.2308 0.5940 0.0454 Uiso 1.0 2 calc R
H11 H -0.2095 0.2063 0.7103 0.0418 Uiso 1.0 2 calc R
H12 H -0.0389 0.1749 0.7360 0.0339 Uiso 1.0 2 calc R
H15 H 0.2673 -0.1403 0.7088 0.0323 Uiso 1.0 2 calc R
H16 H 0.1152 -0.2379 0.6626 0.0360 Uiso 1.0 2 calc R
H17 H -0.0281 -0.1731 0.6136 0.0343 Uiso 1.0 2 calc R
H18 H -0.0215 -0.0113 0.6084 0.0303 Uiso 1.0 2 calc R
H21 H 0.3605 -0.0849 0.6070 0.0355 Uiso 1.0 2 calc R
H22 H 0.5069 -0.0646 0.5532 0.0464 Uiso 1.0 2 calc R
H23 H 0.6087 0.0799 0.5973 0.0485 Uiso 1.0 2 calc R
H24 H 0.5651 0.2066 0.6954 0.0381 Uiso 1.0 2 calc R
H26 H 0.5122 0.0929 0.8371 0.0310 Uiso 1.0 2 calc R
H27 H 0.5427 0.0580 0.9533 0.0363 Uiso 1.0 2 calc R
H28 H 0.4695 0.1487 1.0566 0.0378 Uiso 1.0 2 calc R
H29 H 0.3633 0.2731 1.0434 0.0360 Uiso 1.0 2 calc R
H30 H 0.3310 0.3079 0.9272 0.0302 Uiso 1.0 2 calc R
H32 H 0.5595 0.3479 0.8899 0.0315 Uiso 1.0 2 calc R
H33 H 0.6458 0.4975 0.9031 0.0373 Uiso 1.0 2 calc R
H34 H 0.6136 0.5791 0.8108 0.0426 Uiso 1.0 2 calc R
H35 H 0.4987 0.5080 0.7020 0.0477 Uiso 1.0 2 calc R
H36 H 0.4082 0.3614 0.6904 0.0388 Uiso 1.0 2 calc R
H38 H 0.0930 0.5865 0.8947 0.0326 Uiso 1.0 2 calc R
H39 H 0.1777 0.7193 0.9877 0.0366 Uiso 1.0 2 calc R
H40 H 0.3534 0.7239 1.0203 0.0390 Uiso 1.0 2 calc R
H41 H 0.4452 0.5936 0.9620 0.0446 Uiso 1.0 2 calc R
H42 H 0.3616 0.4612 0.8687 0.0369 Uiso 1.0 2 calc R
H44 H 0.2666 0.5723 0.7590 0.0372 Uiso 1.0 2 calc R
H45 H 0.2698 0.6293 0.6530 0.0495 Uiso 1.0 2 calc R
H46 H 0.1548 0.5618 0.5441 0.0537 Uiso 1.0 2 calc R
H47 H 0.0346 0.4386 0.5421 0.0493 Uiso 1.0 2 calc R
H48 H 0.0326 0.3787 0.6467 0.0383 Uiso 1.0 2 calc R
H51 H -0.0736 0.3036 0.9308 0.0403 Uiso 1.0 2 calc R
H52 H -0.2206 0.3593 0.8756 0.0423 Uiso 1.0 2 calc R
H53 H -0.2100 0.4430 0.7856 0.0396 Uiso 1.0 2 calc R
H54 H -0.0523 0.4716 0.7489 0.0354 Uiso 1.0 2 calc R
H57 H 0.1417 0.4233 1.0375 0.0444 Uiso 1.0 2 calc R
H58 H 0.1681 0.3690 1.1453 0.0452 Uiso 1.0 2 calc R
H59 H 0.1628 0.2014 1.1346 0.0394 Uiso 1.0 2 calc R
H60 H 0.1245 0.0894 1.0163 0.0335 Uiso 1.0 2 calc R
H62 H 0.2784 0.0597 0.8877 0.0327 Uiso 1.0 2 calc R
H63 H 0.3677 -0.0802 0.8829 0.0355 Uiso 1.0 2 calc R
H64 H 0.2793 -0.2317 0.8593 0.0387 Uiso 1.0 2 calc R
H65 H 0.1017 -0.2413 0.8454 0.0402 Uiso 1.0 2 calc R
H66 H 0.0115 -0.1016 0.8510 0.0359 Uiso 1.0 2 calc R
H68 H -0.0879 0.0048 0.7496 0.0424 Uiso 1.0 2 calc R
H69 H -0.2566 -0.0476 0.7449 0.0483 Uiso 1.0 2 calc R
H70 H -0.3341 -0.0117 0.8547 0.0419 Uiso 1.0 2 calc R
H71 H -0.2416 0.0774 0.9691 0.0371 Uiso 1.0 2 calc R
H72 H -0.0712 0.1268 0.9751 0.0307 Uiso 1.0 2 calc R
H73A H 0.2644 0.3453 0.2904 0.1318 Uiso 1.0 2 calc R
H73B H 0.2482 0.3372 0.3723 0.1318 Uiso 1.0 2 calc R

loop_
_atom_site_aniso_label
_atom_site_aniso_U_11
_atom_site_aniso_U_22
_atom_site_aniso_U_33
_atom_site_aniso_U_12
_atom_site_aniso_U_13
_atom_site_aniso_U_23
Cu1 0.01765(12) 0.01981(12) 0.02084(12) 0.00408(9) -0.00129(9) 0.00120(9)
Cl1 0.0990(9) 0.1017(9) 0.1136(10) -0.0050(7) 0.0476(8) 0.0420(8)
Cl2 0.0911(9) 0.1507(14) 0.0977(9) -0.0137(9) -0.0152(7) 0.0436(9)
P1 0.0178(3) 0.0194(3) 0.0188(3) 0.00081(17) 0.00047(17) 0.00243(17)
P2 0.0164(3) 0.0197(3) 0.0209(3) 0.00276(17) 0.00053(17) 0.00304(18)
P3 0.0170(3) 0.0174(3) 0.0250(3) 0.00209(17) -0.00025(18) 0.00320(18)
P4 0.0261(3) 0.0256(3) 0.0272(3) 0.0042(2) 0.0092(2) 0.0109(2)
P5 0.0311(3) 0.0353(4) 0.0574(4) 0.0057(3) 0.0144(3) 0.0220(3)
F1 0.0659(12) 0.0551(11) 0.0899(14) 0.0036(9) 0.0422(11) 0.0325(10)
F2 0.0523(10) 0.0403(9) 0.0590(10) 0.0065(7) 0.0122(8) 0.0156(8)
F3 0.0542(11) 0.0695(12) 0.0579(11) 0.0080(9) -0.0029(9) 0.0203(9)
F4 0.0673(13) 0.0406(10) 0.1116(17) 0.0083(9) 0.0464(12) 0.0114(10)
F5 0.0391(10) 0.0748(13) 0.1212(19) 0.0080(9) -0.0030(11) 0.0539(13)
F6 0.0515(10) 0.0594(11) 0.0716(12) -0.0035(8) 0.0225(9) 0.0349(9)
O1 0.0196(7) 0.0225(7) 0.0220(7) 0.0010(5) 0.0037(5) 0.0024(6)
O2 0.0216(7) 0.0350(8) 0.0521(10) 0.0074(6) 0.0087(7) 0.0268(8)
C1 0.0192(9) 0.0285(10) 0.0207(9) 0.0032(8) 0.0004(7) 0.0057(8)
C2 0.0244(10) 0.0348(11) 0.0259(10) 0.0034(9) 0.0029(8) 0.0008(9)
C3 0.0310(12) 0.0539(15) 0.0263(11) 0.0121(11) 0.0065(9) 0.0017(10)
C4 0.0405(14) 0.0690(18) 0.0335(13) 0.0126(13) 0.0172(11) 0.0211(13)
C5 0.0501(16) 0.0500(15) 0.0469(15) 0.0042(12) 0.0189(13) 0.0236(13)
C6 0.0357(12) 0.0335(12) 0.0322(11) 0.0021(9) 0.0092(9) 0.0106(9)
C7 0.0189(9) 0.0199(9) 0.0242(9) -0.0008(7) -0.0011(7) 0.0015(7)
C8 0.0236(10) 0.0289(10) 0.0283(10) -0.0001(8) -0.0015(8) 0.0047(9)
C9 0.0266(11) 0.0387(12) 0.0391(12) 0.0020(9) -0.0076(9) 0.0107(10)
C10 0.0212(10) 0.0384(13) 0.0494(14) 0.0033(9) -0.0015(10) 0.0074(11)
C11 0.0240(11) 0.0366(12) 0.0411(13) 0.0007(9) 0.0081(9) 0.0046(10)
C12 0.0244(10) 0.0291(10) 0.0281(10) 0.0002(8) 0.0030(8) 0.0031(9)
C13 0.0231(9) 0.0200(9) 0.0212(9) 0.0006(7) 0.0045(7) 0.0026(7)
C14 0.0228(9) 0.0218(9) 0.0202(9) 0.0005(7) 0.0051(7) 0.0022(7)
C15 0.0319(11) 0.0231(10) 0.0256(10) 0.0033(8) 0.0053(8) 0.0055(8)
C16 0.0393(12) 0.0215(10) 0.0286(11) -0.0020(9) 0.0069(9) 0.0054(8)
C17 0.0321(11) 0.0240(10) 0.0268(10) -0.0061(8) 0.0045(9) 0.0027(8)
C18 0.0250(10) 0.0232(10) 0.0243(10) -0.0011(8) 0.0015(8) 0.0021(8)
C19 0.0191(9) 0.0227(9) 0.0244(9) 0.0045(7) 0.0032(7) 0.0037(8)
C20 0.0201(9) 0.0230(9) 0.0236(9) 0.0046(7) 0.0032(7) 0.0053(8)
C21 0.0321(11) 0.0235(10) 0.0319(11) 0.0052(8) 0.0095(9) 0.0029(9)
C22 0.0400(13) 0.0314(12) 0.0426(13) 0.0069(10) 0.0204(11) 0.0001(10)
C23 0.0343(13) 0.0359(13) 0.0512(15) 0.0042(10) 0.0241(11) 0.0043(11)
C24 0.0241(10) 0.0287(11) 0.0403(12) 0.0023(8) 0.0101(9) 0.0037(9)
C25 0.0175(9) 0.0223(9) 0.0236(9) -0.0009(7) 0.0000(7) 0.0048(8)
C26 0.0200(9) 0.0282(10) 0.0294(10) 0.0040(8) 0.0020(8) 0.0084(8)
C27 0.0233(10) 0.0338(11) 0.0357(12) 0.0037(9) 0.0009(9) 0.0147(9)
C28 0.0283(11) 0.0404(12) 0.0276(11) -0.0016(9) 0.0001(9) 0.0142(9)
C29 0.0295(11) 0.0326(11) 0.0268(10) -0.0013(9) 0.0056(9) 0.0059(9)
C30 0.0209(9) 0.0251(10) 0.0282(10) 0.0011(8) 0.0026(8) 0.0059(8)
C31 0.0193(9) 0.0215(9) 0.0253(9) 0.0034(7) 0.0037(7) 0.0050(8)
C32 0.0183(9) 0.0285(10) 0.0309(10) 0.0032(8) 0.0009(8) 0.0073(9)
C33 0.0187(10) 0.0285(11) 0.0407(12) 0.0003(8) -0.0010(9) 0.0030(9)
C34 0.0312(12) 0.0250(11) 0.0496(14) -0.0029(9) 0.0061(10) 0.0094(10)
C35 0.0479(15) 0.0321(12) 0.0421(13) -0.0030(11) 0.0024(11) 0.0171(11)
C36 0.0352(12) 0.0309(11) 0.0295(11) -0.0028(9) -0.0020(9) 0.0093(9)
C37 0.0238(9) 0.0184(9) 0.0223(9) 0.0004(7) 0.0027(7) 0.0052(7)
C38 0.0289(11) 0.0219(10) 0.0305(11) 0.0019(8) 0.0070(9) 0.0057(8)
C39 0.0432(13) 0.0204(10) 0.0272(10) 0.0040(9) 0.0091(9) 0.0034(8)
C40 0.0450(13) 0.0239(10) 0.0239(10) -0.0038(9) -0.0040(9) 0.0030(8)
C41 0.0303(12) 0.0367(12) 0.0350(12) -0.0012(10) -0.0078(10) -0.0004(10)
C42 0.0247(10) 0.0294(11) 0.0315(11) 0.0041(9) -0.0004(9) -0.0012(9)
C43 0.0246(10) 0.0218(9) 0.0270(10) 0.0061(8) 0.0010(8) 0.0058(8)
C44 0.0277(11) 0.0322(11) 0.0326(11) 0.0009(9) -0.0005(9) 0.0104(9)
C45 0.0405(14) 0.0418(14) 0.0447(14) -0.0034(11) 0.0019(11) 0.0195(12)
C46 0.0500(16) 0.0508(15) 0.0389(13) 0.0068(12) 0.0007(12) 0.0237(12)
C47 0.0433(14) 0.0428(14) 0.0333(12) 0.0060(11) -0.0106(11) 0.0107(11)
C48 0.0317(11) 0.0261(10) 0.0342(11) 0.0027(9) -0.0054(9) 0.0064(9)
C49 0.0194(9) 0.0172(9) 0.0360(11) 0.0025(7) 0.0032(8) 0.0049(8)
C50 0.0197(9) 0.0188(9) 0.0449(12) 0.0041(7) 0.0044(9) 0.0104(9)
C51 0.0244(11) 0.0272(11) 0.0528(14) 0.0033(9) 0.0101(10) 0.0151(10)
C52 0.0197(10) 0.0291(11) 0.0564(15) 0.0034(8) 0.0102(10) 0.0088(10)
C53 0.0198(10) 0.0289(11) 0.0470(13) 0.0075(8) 0.0004(9) 0.0061(10)
C54 0.0226(10) 0.0238(10) 0.0396(12) 0.0047(8) 0.0006(9) 0.0061(9)
C55 0.0216(9) 0.0243(10) 0.0297(10) 0.0018(8) 0.0062(8) 0.0086(8)
C56 0.0205(10) 0.0275(10) 0.0409(12) 0.0039(8) 0.0078(9) 0.0158(9)
C57 0.0322(12) 0.0226(10) 0.0539(15) 0.0011(9) 0.0071(11) 0.0063(10)
C58 0.0345(12) 0.0321(12) 0.0391(13) -0.0012(10) 0.0046(10) -0.0018(10)
C59 0.0311(11) 0.0338(12) 0.0331(11) 0.0014(9) 0.0051(9) 0.0082(9)
C60 0.0296(11) 0.0255(10) 0.0308(11) 0.0025(8) 0.0070(9) 0.0099(9)
C61 0.0283(10) 0.0239(10) 0.0240(9) 0.0039(8) 0.0085(8) 0.0080(8)
C62 0.0279(10) 0.0274(10) 0.0275(10) 0.0018(8) 0.0068(8) 0.0080(8)
C63 0.0262(10) 0.0349(11) 0.0299(11) 0.0064(9) 0.0071(9) 0.0108(9)
C64 0.0386(12) 0.0307(11) 0.0315(11) 0.0123(9) 0.0097(9) 0.0121(9)
C65 0.0396(13) 0.0271(11) 0.0362(12) 0.0008(9) 0.0066(10) 0.0122(9)
C66 0.0290(11) 0.0293(11) 0.0347(11) 0.0008(9) 0.0084(9) 0.0125(9)
C67 0.0261(10) 0.0248(10) 0.0261(10) 0.0054(8) 0.0059(8) 0.0082(8)
C68 0.0368(12) 0.0417(13) 0.0256(11) 0.0042(10) 0.0059(9) 0.0054(10)
C69 0.0340(12) 0.0445(14) 0.0344(12) 0.0002(11) -0.0027(10) 0.0014(11)
C70 0.0265(11) 0.0328(12) 0.0432(13) 0.0013(9) 0.0035(10) 0.0073(10)
C71 0.0292(11) 0.0303(11) 0.0344(11) 0.0063(9) 0.0107(9) 0.0079(9)
C72 0.0285(10) 0.0242(10) 0.0246(10) 0.0039(8) 0.0054(8) 0.0068(8)
C73 0.069(3) 0.151(5) 0.157(5) 0.042(3) 0.026(3) 0.113(5)

loop_
_atom_type_symbol
_atom_type_description
_atom_type_scat_dispersion_real
_atom_type_scat_dispersion_imag
_atom_type_scat_source
C C 0.0033 0.0016
;
International Tables for Crystallography
(1992, Vol. C, Tables 4.2.6.8 and 6.1.1.4)
;
H H 0.0000 0.0000
;
International Tables for Crystallography
(1992, Vol. C, Table 6.1.1.4)
;
O O 0.0106 0.0060
;
International Tables for Crystallography
(1992, Vol. C, Tables 4.2.6.8 and 6.1.1.4)
;
P P 0.1023 0.0942
;
International Tables for Crystallography
(1992, Vol. C, Tables 4.2.6.8 and 6.1.1.4)
;
F F 0.0171 0.0103
;
International Tables for Crystallography
(1992, Vol. C, Tables 4.2.6.8 and 6.1.1.4)
;
Cu Cu 0.3201 1.2651
;
International Tables for Crystallography
(1992, Vol. C, Tables 4.2.6.8 and 6.1.1.4)
;
Cl Cl 0.1484 0.1585
;
International Tables for Crystallography
(1992, Vol. C, Tables 4.2.6.8 and 6.1.1.4)
;

loop_
_geom_angle_atom_site_label_1
_geom_angle_atom_site_label_2
_geom_angle_atom_site_label_3
_geom_angle
_geom_angle_publ_flag
P1 Cu1 P2 114.902(19) yes
P1 Cu1 P3 117.11(2) yes
P2 Cu1 P3 125.217(19) yes
Cu1 P1 C1 107.94(7) yes
Cu1 P1 C7 116.35(6) yes
Cu1 P1 C13 120.52(7) yes
C1 P1 C7 103.56(10) yes
C1 P1 C13 103.96(10) yes
C7 P1 C13 102.66(10) yes
Cu1 P2 C19 115.20(7) yes
Cu1 P2 C25 114.07(7) yes
Cu1 P2 C31 111.42(7) yes
C19 P2 C25 106.00(10) yes
C19 P2 C31 103.80(10) yes
C25 P2 C31 105.39(9) yes
Cu1 P3 C37 122.46(7) yes
Cu1 P3 C43 110.03(7) yes
Cu1 P3 C49 111.00(7) yes
C37 P3 C43 102.58(10) yes
C37 P3 C49 102.25(9) yes
C43 P3 C49 107.33(11) yes
C55 P4 C61 102.05(10) yes
C55 P4 C67 101.58(10) yes
C61 P4 C67 102.44(11) yes
F1 P5 F2 90.09(11) yes
F1 P5 F3 89.91(12) yes
F1 P5 F4 90.37(12) yes
F1 P5 F5 89.60(13) yes
F1 P5 F6 179.41(10) yes
F2 P5 F3 89.48(10) yes
F2 P5 F4 179.51(12) yes
F2 P5 F5 89.57(11) yes
F2 P5 F6 89.42(10) yes
F3 P5 F4 90.34(11) yes
F3 P5 F5 178.93(12) yes
F3 P5 F6 90.42(11) yes
F4 P5 F5 90.61(12) yes
F4 P5 F6 90.12(12) yes
F5 P5 F6 90.06(13) yes
C14 O1 C20 120.32(15) yes
C50 O2 C56 119.83(18) yes
P1 C1 C2 123.30(18) yes
P1 C1 C6 117.78(15) yes
C2 C1 C6 118.9(2) yes
C1 C2 C3 119.9(3) yes
C2 C3 C4 120.5(3) yes
C3 C4 C5 120.2(3) yes
C4 C5 C6 119.8(3) yes
C1 C6 C5 120.7(2) yes
P1 C7 C8 122.95(17) yes
P1 C7 C12 117.88(16) yes
C8 C7 C12 119.12(19) yes
C7 C8 C9 120.3(3) yes
C8 C9 C10 120.0(3) yes
C9 C10 C11 120.3(3) yes
C10 C11 C12 120.0(3) yes
C7 C12 C11 120.3(3) yes
P1 C13 C14 119.95(15) yes
P1 C13 C18 122.21(16) yes
C14 C13 C18 117.8(2) yes
O1 C14 C13 117.78(18) yes
O1 C14 C15 119.71(18) yes
C13 C14 C15 122.26(18) yes
C14 C15 C16 118.6(2) yes
C15 C16 C17 120.4(2) yes
C16 C17 C18 120.2(2) yes
C13 C18 C17 120.6(2) yes
P2 C19 C20 117.53(16) yes
P2 C19 C24 123.97(15) yes
C20 C19 C24 118.33(18) yes
O1 C20 C19 113.93(16) yes
O1 C20 C21 124.21(18) yes
C19 C20 C21 121.8(2) yes
C20 C21 C22 118.5(2) yes
C21 C22 C23 120.9(3) yes
C22 C23 C24 120.1(3) yes
C19 C24 C23 120.3(2) yes
P2 C25 C26 123.07(16) yes
P2 C25 C30 117.68(16) yes
C26 C25 C30 119.2(2) yes
C25 C26 C27 120.2(2) yes
C26 C27 C28 120.3(3) yes
C27 C28 C29 120.0(3) yes
C28 C29 C30 120.1(2) yes
C25 C30 C29 120.2(2) yes
P2 C31 C32 122.96(18) yes
P2 C31 C36 117.62(14) yes
C32 C31 C36 118.9(2) yes
C31 C32 C33 120.2(3) yes
C32 C33 C34 120.5(2) yes
C33 C34 C35 119.8(3) yes
C34 C35 C36 119.9(3) yes
C31 C36 C35 120.7(2) yes
P3 C37 C38 120.91(15) yes
P3 C37 C42 119.67(15) yes
C38 C37 C42 119.29(17) yes
C37 C38 C39 119.6(2) yes
C38 C39 C40 120.6(2) yes
C39 C40 C41 119.75(19) yes
C40 C41 C42 119.9(3) yes
C37 C42 C41 120.8(2) yes
P3 C43 C44 119.99(16) yes
P3 C43 C48 120.36(17) yes
C44 C43 C48 119.0(3) yes
C43 C44 C45 120.4(2) yes
C44 C45 C46 120.3(3) yes
C45 C46 C47 119.6(3) yes
C46 C47 C48 120.5(3) yes
C43 C48 C47 120.2(3) yes
P3 C49 C50 115.50(16) yes
P3 C49 C54 126.42(19) yes
C50 C49 C54 118.1(2) yes
O2 C50 C49 114.8(2) yes
O2 C50 C51 123.1(3) yes
C49 C50 C51 122.0(2) yes
C50 C51 C52 118.7(3) yes
C51 C52 C53 120.7(3) yes
C52 C53 C54 120.0(3) yes
C49 C54 C53 120.6(3) yes
P4 C55 C56 119.49(18) yes
P4 C55 C60 123.52(16) yes
C56 C55 C60 116.99(18) yes
O2 C56 C55 119.60(18) yes
O2 C56 C57 118.3(2) yes
C55 C56 C57 121.9(3) yes
C56 C57 C58 119.5(3) yes
C57 C58 C59 120.4(2) yes
C58 C59 C60 119.4(3) yes
C55 C60 C59 121.7(2) yes
P4 C61 C62 117.55(17) yes
P4 C61 C66 123.56(17) yes
C62 C61 C66 118.4(2) yes
C61 C62 C63 120.9(2) yes
C62 C63 C64 120.1(2) yes
C63 C64 C65 119.7(3) yes
C64 C65 C66 120.5(3) yes
C61 C66 C65 120.4(2) yes
P4 C67 C68 116.81(17) yes
P4 C67 C72 125.19(14) yes
C68 C67 C72 118.0(2) yes
C67 C68 C69 121.1(3) yes
C68 C69 C70 120.1(2) yes
C69 C70 C71 119.6(3) yes
C70 C71 C72 120.5(3) yes
C67 C72 C71 120.70(18) yes
Cl1 C73 Cl2 111.7(3) yes
C1 C2 H2 120.034 no
C3 C2 H2 120.030 no
C2 C3 H3 119.756 no
C4 C3 H3 119.755 no
C3 C4 H4 119.899 no
C5 C4 H4 119.899 no
C4 C5 H5 120.109 no
C6 C5 H5 120.103 no
C1 C6 H6 119.642 no
C5 C6 H6 119.656 no
C7 C8 H8 119.855 no
C9 C8 H8 119.842 no
C8 C9 H9 119.987 no
C10 C9 H9 119.978 no
C9 C10 H10 119.863 no
C11 C10 H10 119.873 no
C10 C11 H11 120.026 no
C12 C11 H11 120.010 no
C7 C12 H12 119.842 no
C11 C12 H12 119.866 no
C14 C15 H15 120.685 no
C16 C15 H15 120.682 no
C15 C16 H16 119.808 no
C17 C16 H16 119.802 no
C16 C17 H17 119.882 no
C18 C17 H17 119.881 no
C13 C18 H18 119.678 no
C17 C18 H18 119.682 no
C20 C21 H21 120.725 no
C22 C21 H21 120.726 no
C21 C22 H22 119.577 no
C23 C22 H22 119.564 no
C22 C23 H23 119.935 no
C24 C23 H23 119.930 no
C19 C24 H24 119.860 no
C23 C24 H24 119.862 no
C25 C26 H26 119.909 no
C27 C26 H26 119.915 no
C26 C27 H27 119.858 no
C28 C27 H27 119.867 no
C27 C28 H28 119.978 no
C29 C28 H28 119.997 no
C28 C29 H29 119.969 no
C30 C29 H29 119.977 no
C25 C30 H30 119.880 no
C29 C30 H30 119.880 no
C31 C32 H32 119.891 no
C33 C32 H32 119.893 no
C32 C33 H33 119.758 no
C34 C33 H33 119.765 no
C33 C34 H34 120.109 no
C35 C34 H34 120.110 no
C34 C35 H35 120.068 no
C36 C35 H35 120.059 no
C31 C36 H36 119.655 no
C35 C36 H36 119.660 no
C37 C38 H38 120.188 no
C39 C38 H38 120.174 no
C38 C39 H39 119.700 no
C40 C39 H39 119.688 no
C39 C40 H40 120.126 no
C41 C40 H40 120.127 no
C40 C41 H41 120.041 no
C42 C41 H41 120.039 no
C37 C42 H42 119.622 no
C41 C42 H42 119.622 no
C43 C44 H44 119.806 no
C45 C44 H44 119.796 no
C44 C45 H45 119.856 no
C46 C45 H45 119.840 no
C45 C46 H46 120.206 no
C47 C46 H46 120.193 no
C46 C47 H47 119.744 no
C48 C47 H47 119.729 no
C43 C48 H48 119.905 no
C47 C48 H48 119.905 no
C50 C51 H51 120.672 no
C52 C51 H51 120.675 no
C51 C52 H52 119.658 no
C53 C52 H52 119.681 no
C52 C53 H53 120.019 no
C54 C53 H53 120.003 no
C49 C54 H54 119.713 no
C53 C54 H54 119.715 no
C56 C57 H57 120.248 no
C58 C57 H57 120.254 no
C57 C58 H58 119.812 no
C59 C58 H58 119.821 no
C58 C59 H59 120.302 no
C60 C59 H59 120.307 no
C55 C60 H60 119.129 no
C59 C60 H60 119.129 no
C61 C62 H62 119.537 no
C63 C62 H62 119.539 no
C62 C63 H63 119.974 no
C64 C63 H63 119.973 no
C63 C64 H64 120.168 no
C65 C64 H64 120.171 no
C64 C65 H65 119.735 no
C66 C65 H65 119.735 no
C61 C66 H66 119.811 no
C65 C66 H66 119.813 no
C67 C68 H68 119.464 no
C69 C68 H68 119.473 no
C68 C69 H69 119.923 no
C70 C69 H69 119.938 no
C69 C70 H70 120.205 no
C71 C70 H70 120.216 no
C70 C71 H71 119.740 no
C72 C71 H71 119.752 no
C67 C72 H72 119.654 no
C71 C72 H72 119.647 no
Cl1 C73 H73A 109.273 no
Cl1 C73 H73B 109.270 no
Cl2 C73 H73A 109.273 no
Cl2 C73 H73B 109.272 no
H73A C73 H73B 107.947 no

loop_
_geom_bond_atom_site_label_1
_geom_bond_atom_site_label_2
_geom_bond_distance
_geom_bond_publ_flag
Cu1 P1 2.2783(5) yes
Cu1 P2 2.2640(6) yes
Cu1 P3 2.2622(5) yes
Cl1 C73 1.738(5) yes
Cl2 C73 1.774(7) yes
P1 C1 1.824(3) yes
P1 C7 1.829(2) yes
P1 C13 1.832(3) yes
P2 C19 1.819(2) yes
P2 C25 1.819(3) yes
P2 C31 1.822(2) yes
P3 C37 1.8251(18) yes
P3 C43 1.830(3) yes
P3 C49 1.819(3) yes
P4 C55 1.833(2) yes
P4 C61 1.825(3) yes
P4 C67 1.832(3) yes
P5 F1 1.596(3) yes
P5 F2 1.6054(17) yes
P5 F3 1.590(2) yes
P5 F4 1.598(2) yes
P5 F5 1.598(3) yes
P5 F6 1.598(3) yes
O1 C14 1.395(3) yes
O1 C20 1.381(3) yes
O2 C50 1.381(3) yes
O2 C56 1.401(4) yes
C1 C2 1.395(3) yes
C1 C6 1.393(4) yes
C2 C3 1.394(4) yes
C3 C4 1.373(5) yes
C4 C5 1.383(4) yes
C5 C6 1.389(5) yes
C7 C8 1.391(4) yes
C7 C12 1.406(4) yes
C8 C9 1.393(4) yes
C9 C10 1.385(4) yes
C10 C11 1.388(4) yes
C11 C12 1.385(4) yes
C13 C14 1.398(3) yes
C13 C18 1.395(3) yes
C14 C15 1.385(3) yes
C15 C16 1.396(3) yes
C16 C17 1.381(4) yes
C17 C18 1.394(4) yes
C19 C20 1.401(3) yes
C19 C24 1.395(4) yes
C20 C21 1.383(3) yes
C21 C22 1.386(4) yes
C22 C23 1.386(4) yes
C23 C24 1.385(4) yes
C25 C26 1.396(3) yes
C25 C30 1.405(3) yes
C26 C27 1.393(4) yes
C27 C28 1.391(4) yes
C28 C29 1.388(4) yes
C29 C30 1.393(4) yes
C31 C32 1.390(3) yes
C31 C36 1.398(4) yes
C32 C33 1.394(4) yes
C33 C34 1.380(4) yes
C34 C35 1.391(4) yes
C35 C36 1.386(4) yes
C37 C38 1.395(3) yes
C37 C42 1.382(3) yes
C38 C39 1.392(3) yes
C39 C40 1.382(4) yes
C40 C41 1.381(4) yes
C41 C42 1.390(3) yes
C43 C44 1.397(4) yes
C43 C48 1.398(3) yes
C44 C45 1.391(5) yes
C45 C46 1.386(4) yes
C46 C47 1.388(5) yes
C47 C48 1.389(4) yes
C49 C50 1.397(4) yes
C49 C54 1.393(3) yes
C50 C51 1.384(4) yes
C51 C52 1.393(4) yes
C52 C53 1.380(4) yes
C53 C54 1.395(4) yes
C55 C56 1.397(3) yes
C55 C60 1.405(4) yes
C56 C57 1.390(3) yes
C57 C58 1.381(4) yes
C58 C59 1.392(4) yes
C59 C60 1.387(3) yes
C61 C62 1.399(3) yes
C61 C66 1.402(3) yes
C62 C63 1.390(4) yes
C63 C64 1.389(4) yes
C64 C65 1.387(4) yes
C65 C66 1.390(4) yes
C67 C68 1.406(3) yes
C67 C72 1.396(4) yes
C68 C69 1.385(4) yes
C69 C70 1.388(4) yes
C70 C71 1.385(3) yes
C71 C72 1.391(4) yes
C2 H2 0.950 no
C3 H3 0.950 no
C4 H4 0.950 no
C5 H5 0.950 no
C6 H6 0.950 no
C8 H8 0.950 no
C9 H9 0.950 no
C10 H10 0.950 no
C11 H11 0.950 no
C12 H12 0.950 no
C15 H15 0.950 no
C16 H16 0.950 no
C17 H17 0.950 no
C18 H18 0.950 no
C21 H21 0.950 no
C22 H22 0.950 no
C23 H23 0.950 no
C24 H24 0.950 no
C26 H26 0.950 no
C27 H27 0.950 no
C28 H28 0.950 no
C29 H29 0.950 no
C30 H30 0.950 no
C32 H32 0.950 no
C33 H33 0.950 no
C34 H34 0.950 no
C35 H35 0.950 no
C36 H36 0.950 no
C38 H38 0.950 no
C39 H39 0.950 no
C40 H40 0.950 no
C41 H41 0.950 no
C42 H42 0.950 no
C44 H44 0.950 no
C45 H45 0.950 no
C46 H46 0.950 no
C47 H47 0.950 no
C48 H48 0.950 no
C51 H51 0.950 no
C52 H52 0.950 no
C53 H53 0.950 no
C54 H54 0.950 no
C57 H57 0.950 no
C58 H58 0.950 no
C59 H59 0.950 no
C60 H60 0.950 no
C62 H62 0.950 no
C63 H63 0.950 no
C64 H64 0.950 no
C65 H65 0.950 no
C66 H66 0.950 no
C68 H68 0.950 no
C69 H69 0.950 no
C70 H70 0.950 no
C71 H71 0.950 no
C72 H72 0.950 no
C73 H73A 0.990 no
C73 H73B 0.990 no

loop_
_geom_contact_atom_site_label_1
_geom_contact_atom_site_label_2
_geom_contact_distance
_geom_contact_publ_flag
_geom_contact_site_symmetry_2
Cu1 O1 3.2356(15) no .
Cu1 O2 3.1309(18) no .
Cu1 C6 3.457(3) no .
P1 O1 2.9867(16) no .
P2 O1 2.8298(14) no .
P3 O2 2.787(3) no .
P4 O2 3.0229(18) no .
O1 C25 3.282(2) no .
O1 C26 3.494(3) no .
O1 C62 3.311(3) no .
O2 C37 3.225(3) no .
C1 C4 2.787(4) no .
C1 C8 3.074(3) no .
C2 C5 2.776(5) no .
C2 C13 3.125(4) no .
C3 C6 2.764(4) no .
C6 C8 3.583(4) no .
C6 C48 3.544(4) no .
C7 C10 2.788(3) no .
C7 C18 3.049(3) no .
C8 C11 2.782(4) no .
C9 C12 2.778(4) no .
C11 C53 3.397(3) no .
C11 C54 3.584(3) no .
C12 C13 3.437(3) no .
C12 C18 3.392(3) no .
C12 C49 3.479(3) no .
C12 C54 3.574(3) no .
C12 C68 3.569(4) no .
C13 C16 2.800(3) no .
C13 C20 3.309(3) no .
C14 C17 2.758(3) no .
C14 C19 3.597(3) no .
C14 C21 2.913(4) no .
C14 C61 3.600(3) no .
C14 C62 3.479(3) no .
C15 C18 2.789(4) no .
C15 C20 3.227(3) no .
C15 C21 3.322(4) no .
C15 C61 3.541(3) no .
C15 C62 3.423(3) no .
C15 C63 3.430(3) no .
C15 C64 3.541(4) no .
C16 C65 3.593(4) no .
C16 C66 3.593(4) no .
C19 C22 2.784(3) no .
C19 C26 3.146(4) no .
C19 C36 3.496(4) no .
C20 C23 2.758(4) no .
C20 C25 3.543(3) no .
C20 C26 3.581(3) no .
C21 C24 2.793(3) no .
C24 C31 3.097(3) no .
C24 C36 3.480(4) no .
C25 C28 2.796(4) no .
C25 C32 3.117(3) no .
C26 C29 2.788(3) no .
C27 C30 2.782(4) no .
C30 C31 3.573(4) no .
C30 C32 3.552(4) no .
C30 C56 3.537(3) no .
C31 C34 2.793(3) no .
C31 C42 3.518(3) no .
C32 C35 2.778(4) no .
C32 C42 3.586(3) no .
C33 C36 2.767(3) no .
C37 C40 2.786(3) no .
C37 C44 3.067(4) no .
C37 C50 3.415(3) no .
C38 C41 2.776(4) no .
C38 C43 3.514(3) no .
C38 C49 3.102(3) no .
C39 C42 2.760(3) no .
C42 C44 3.564(4) no .
C43 C46 2.797(4) no .
C43 C54 3.254(4) no .
C44 C47 2.773(4) no .
C45 C48 2.778(4) no .
C48 C49 3.388(4) no .
C48 C54 3.288(4) no .
C49 C52 2.793(4) no .
C50 C53 2.760(3) no .
C50 C55 3.322(4) no .
C50 C57 3.211(4) no .
C51 C54 2.787(4) no .
C51 C55 3.511(4) no .
C51 C56 2.846(4) no .
C51 C57 3.500(4) no .
C55 C58 2.809(3) no .
C55 C62 3.336(3) no .
C55 C72 3.089(3) no .
C56 C59 2.769(4) no .
C57 C60 2.771(4) no .
C60 C61 3.144(3) no .
C60 C62 3.501(3) no .
C60 C67 3.517(3) no .
C60 C72 3.357(3) no .
C61 C64 2.804(4) no .
C61 C68 3.544(4) no .
C62 C65 2.771(4) no .
C63 C66 2.781(4) no .
C66 C67 3.086(4) no .
C66 C68 3.428(4) no .
C67 C70 2.807(4) no .
C68 C71 2.767(4) no .
C69 C72 2.777(3) no .
F1 C34 3.425(4) no 1_545
F1 C35 3.484(4) no 1_545
F1 C64 3.499(4) no .
F2 C34 3.416(4) no 1_545
F2 C35 3.162(4) no 1_545
F2 C73 3.213(6) no 2_656
F3 C59 3.382(3) no 2_657
F3 C70 3.580(3) no 1_655
F3 C73 3.515(6) no 2_656
F4 C26 3.548(3) no .
F4 C63 3.339(4) no .
F4 C70 3.399(3) no 1_655
F5 C15 3.302(3) no .
F5 C21 3.318(4) no .
F6 C4 3.410(4) no 2_656
F6 C69 3.371(3) no 1_655
C4 F6 3.410(4) no 2_656
C8 C17 3.513(4) no 2_556
C15 F5 3.302(3) no .
C17 C8 3.513(4) no 2_556
C21 F5 3.318(4) no .
C26 F4 3.548(3) no .
C33 C52 3.588(4) no 1_655
C34 F1 3.425(4) no 1_565
C34 F2 3.416(4) no 1_565
C35 F1 3.484(4) no 1_565
C35 F2 3.162(4) no 1_565
C39 C51 3.496(4) no 2_567
C39 C64 3.353(4) no 1_565
C39 C65 3.465(4) no 1_565
C51 C39 3.496(4) no 2_567
C52 C33 3.588(4) no 1_455
C59 F3 3.382(3) no 2_657
C63 F4 3.339(4) no .
C64 F1 3.499(4) no .
C64 C39 3.353(4) no 1_545
C65 C39 3.465(4) no 1_545
C69 F6 3.371(3) no 1_455
C70 F3 3.580(3) no 1_455
C70 F4 3.399(3) no 1_455
C73 F2 3.213(6) no 2_656
C73 F3 3.515(6) no 2_656
Cu1 H6 2.9400 no .
Cu1 H30 3.2214 no .
Cu1 H36 3.2815 no .
Cu1 H42 3.3390 no .
P1 H2 2.9578 no .
P1 H6 2.8261 no .
P1 H8 2.9460 no .
P1 H12 2.8466 no .
P1 H18 2.9327 no .
P1 H48 3.5892 no .
P2 H24 2.9663 no .
P2 H26 2.9466 no .
P2 H30 2.8347 no .
P2 H32 2.9465 no .
P2 H36 2.8295 no .
P2 H42 3.2487 no .
P3 H38 2.9104 no .
P3 H42 2.8608 no .
P3 H44 2.8923 no .
P3 H48 2.9019 no .
P3 H54 3.0125 no .
P4 H12 3.0154 no .
P4 H51 3.5353 no .
P4 H60 2.9632 no .
P4 H62 2.8291 no .
P4 H66 2.9715 no .
P4 H68 2.8184 no .
P4 H72 2.9982 no .
O1 H15 2.5941 no .
O1 H21 2.6652 no .
O1 H26 3.2969 no .
O1 H62 3.0660 no .
O2 H12 3.5292 no .
O2 H30 2.8925 no .
O2 H51 2.6451 no .
O2 H57 2.5695 no .
C1 H3 3.2713 no .
C1 H5 3.2735 no .
C1 H8 2.5908 no .
C2 H4 3.2591 no .
C2 H6 3.2600 no .
C2 H8 3.0219 no .
C3 H5 3.2460 no .
C4 H2 3.2568 no .
C4 H6 3.2538 no .
C5 H3 3.2454 no .
C6 H2 3.2620 no .
C6 H4 3.2561 no .
C6 H8 2.9964 no .
C6 H36 3.2275 no .
C6 H48 3.5668 no .
C7 H9 3.2711 no .
C7 H11 3.2791 no .
C7 H18 2.5677 no .
C7 H48 2.8744 no .
C8 H10 3.2635 no .
C8 H12 3.2695 no .
C8 H18 3.1757 no .
C8 H48 2.8183 no .
C9 H11 3.2615 no .
C9 H48 3.2661 no .
C10 H8 3.2621 no .
C10 H12 3.2587 no .
C11 H9 3.2617 no .
C12 H8 3.2717 no .
C12 H10 3.2584 no .
C12 H18 2.8687 no .
C12 H48 3.3684 no .
C12 H68 3.0835 no .
C13 H2 2.6744 no .
C13 H12 3.3009 no .
C13 H15 3.2922 no .
C13 H17 3.2775 no .
C13 H68 3.5322 no .
C14 H2 3.2454 no .
C14 H16 3.2511 no .
C14 H18 3.2545 no .
C14 H21 2.6756 no .
C14 H62 3.5794 no .
C15 H17 3.2662 no .
C15 H21 2.7672 no .
C16 H18 3.2598 no .
C17 H15 3.2690 no .
C17 H68 3.1494 no .
C18 H2 3.0284 no .
C18 H12 3.3811 no .
C18 H16 3.2624 no .
C18 H68 2.8881 no .
C19 H21 3.2901 no .
C19 H23 3.2675 no .
C19 H26 2.6864 no .
C19 H36 3.3465 no .
C20 H15 3.2188 no .
C20 H22 3.2396 no .
C20 H24 3.2625 no .
C20 H26 3.0744 no .
C21 H2 3.5944 no .
C21 H15 3.2011 no .
C21 H23 3.2655 no .
C22 H24 3.2583 no .
C23 H21 3.2705 no .
C24 H22 3.2563 no .
C24 H26 3.2891 no .
C24 H36 3.4074 no .
C25 H27 3.2734 no .
C25 H29 3.2835 no .
C25 H32 2.6558 no .
C25 H62 2.8614 no .
C26 H28 3.2712 no .
C26 H30 3.2744 no .
C26 H32 3.2039 no .
C26 H62 2.8966 no .
C26 H63 3.3514 no .
C27 H29 3.2650 no .
C27 H62 3.0097 no .
C27 H63 3.0519 no .
C28 H26 3.2706 no .
C28 H30 3.2655 no .
C28 H62 3.0900 no .
C29 H27 3.2637 no .
C29 H62 3.0476 no .
C30 H26 3.2760 no .
C30 H28 3.2671 no .
C30 H32 3.0373 no .
C30 H42 3.4289 no .
C30 H62 2.9276 no .
C31 H24 2.6376 no .
C31 H30 3.4962 no .
C31 H33 3.2681 no .
C31 H35 3.2757 no .
C31 H42 2.5811 no .
C32 H24 3.3182 no .
C32 H30 3.5799 no .
C32 H34 3.2650 no .
C32 H36 3.2591 no .
C32 H41 3.5570 no .
C32 H42 2.7384 no .
C33 H35 3.2546 no .
C33 H41 3.1792 no .
C33 H42 3.1560 no .
C34 H32 3.2617 no .
C34 H36 3.2600 no .
C34 H41 3.5399 no .
C34 H42 3.4156 no .
C35 H33 3.2546 no .
C35 H42 3.3181 no .
C35 H44 3.5525 no .
C36 H6 3.5981 no .
C36 H24 2.9569 no .
C36 H32 3.2616 no .
C36 H34 3.2619 no .
C36 H42 2.9001 no .
C37 H39 3.2664 no .
C37 H41 3.2649 no .
C37 H44 2.6008 no .
C38 H40 3.2666 no .
C38 H42 3.2552 no .
C38 H44 3.1828 no .
C39 H41 3.2487 no .
C40 H38 3.2657 no .
C40 H42 3.2536 no .
C41 H39 3.2465 no .
C41 H44 3.5592 no .
C42 H30 3.1834 no .
C42 H38 3.2568 no .
C42 H40 3.2579 no .
C42 H44 2.8513 no .
C43 H6 3.0593 no .
C43 H38 3.4990 no .
C43 H45 3.2754 no .
C43 H47 3.2714 no .
C43 H54 2.8224 no .
C44 H46 3.2667 no .
C44 H48 3.2679 no .
C45 H47 3.2543 no .
C46 H44 3.2632 no .
C46 H48 3.2667 no .
C47 H6 3.2166 no .
C47 H45 3.2553 no .
C48 H6 2.8205 no .
C48 H44 3.2674 no .
C48 H46 3.2687 no .
C48 H54 2.6843 no .
C49 H12 3.2422 no .
C49 H38 2.6852 no .
C49 H48 3.0793 no .
C49 H51 3.2885 no .
C49 H53 3.2766 no .
C50 H12 3.0579 no .
C50 H38 3.3278 no .
C50 H52 3.2472 no .
C50 H54 3.2542 no .
C50 H57 3.1845 no .
C51 H12 3.2790 no .
C51 H53 3.2656 no .
C51 H57 3.5664 no .
C52 H11 3.1131 no .
C52 H54 3.2578 no .
C53 H11 3.1173 no .
C53 H51 3.2677 no .
C54 H38 3.0111 no .
C54 H48 2.8922 no .
C54 H52 3.2598 no .
C55 H29 3.5961 no .
C55 H30 3.5345 no .
C55 H51 3.0199 no .
C55 H57 3.2897 no .
C55 H59 3.2933 no .
C55 H62 3.0923 no .
C55 H72 2.6346 no .
C56 H29 3.4492 no .
C56 H30 3.0094 no .
C56 H51 2.5637 no .
C56 H58 3.2523 no .
C56 H60 3.2489 no .
C56 H72 3.4345 no .
C57 H29 3.2326 no .
C57 H30 3.3878 no .
C57 H51 3.1462 no .
C57 H59 3.2630 no .
C58 H29 3.0943 no .
C58 H60 3.2540 no .
C59 H29 3.1838 no .
C59 H57 3.2646 no .
C59 H72 3.4337 no .
C60 H29 3.4261 no .
C60 H58 3.2573 no .
C60 H62 3.3918 no .
C60 H72 2.6540 no .
C61 H60 2.7359 no .
C61 H63 3.2805 no .
C61 H65 3.2783 no .
C61 H68 3.5095 no .
C62 H15 3.3029 no .
C62 H60 3.1522 no .
C62 H64 3.2652 no .
C62 H66 3.2669 no .
C63 H15 2.9625 no .
C63 H65 3.2570 no .
C64 H15 3.0827 no .
C64 H62 3.2614 no .
C64 H66 3.2658 no .
C65 H15 3.5368 no .
C65 H16 3.3973 no .
C65 H63 3.2580 no .
C66 H60 3.3740 no .
C66 H62 3.2658 no .
C66 H64 3.2684 no .
C66 H68 3.4492 no .
C67 H12 3.1619 no .
C67 H51 3.2346 no .
C67 H60 3.4694 no .
C67 H66 2.6211 no .
C67 H69 3.2851 no .
C67 H71 3.2763 no .
C68 H12 2.9632 no .
C68 H66 2.7765 no .
C68 H70 3.2608 no .
C68 H72 3.2643 no .
C69 H66 3.5119 no .
C69 H71 3.2538 no .
C70 H68 3.2566 no .
C70 H72 3.2640 no .
C71 H69 3.2548 no .
C72 H51 3.0360 no .
C72 H60 3.3191 no .
C72 H66 3.2866 no .
C72 H68 3.2616 no .
C72 H70 3.2682 no .
H2 H3 2.3412 no .
H2 H8 3.3443 no .
H2 H18 3.2244 no .
H2 H21 3.3505 no .
H3 H4 2.3176 no .
H4 H5 2.3335 no .
H5 H6 2.3353 no .
H6 H8 3.3074 no .
H6 H36 2.6903 no .
H6 H48 2.9862 no .
H8 H9 2.3409 no .
H8 H18 3.5396 no .
H8 H48 3.0685 no .
H9 H10 2.3324 no .
H10 H11 2.3371 no .
H11 H12 2.3339 no .
H11 H52 3.2732 no .
H11 H53 3.2845 no .
H11 H68 3.5337 no .
H12 H18 3.0764 no .
H12 H68 2.5871 no .
H15 H16 2.3530 no .
H15 H21 2.6665 no .
H15 H63 3.2193 no .
H15 H64 3.3877 no .
H16 H17 2.3265 no .
H16 H65 3.4442 no .
H17 H18 2.3376 no .
H17 H68 3.2496 no .
H18 H68 2.8264 no .
H21 H22 2.3403 no .
H22 H23 2.3292 no .
H23 H24 2.3322 no .
H24 H26 3.5847 no .
H24 H36 3.0820 no .
H26 H27 2.3395 no .
H26 H32 3.5221 no .
H26 H62 3.4104 no .
H26 H63 3.4435 no .
H27 H28 2.3392 no .
H27 H62 3.5690 no .
H27 H63 2.9359 no .
H28 H29 2.3377 no .
H29 H30 2.3412 no .
H29 H58 3.4835 no .
H29 H59 3.5983 no .
H30 H32 3.2656 no .
H30 H42 2.7419 no .
H30 H57 3.5847 no .
H30 H62 3.4512 no .
H32 H33 2.3385 no .
H32 H42 3.1535 no .
H33 H34 2.3279 no .
H33 H41 3.1993 no .
H34 H35 2.3440 no .
H35 H36 2.3325 no .
H35 H44 3.4444 no .
H36 H42 3.3745 no .
H38 H39 2.3400 no .
H38 H44 3.5931 no .
H38 H54 3.1445 no .
H39 H40 2.3297 no .
H40 H41 2.3334 no .
H41 H42 2.3351 no .
H42 H44 3.0836 no .
H44 H45 2.3361 no .
H45 H46 2.3363 no .
H46 H47 2.3374 no .
H47 H48 2.3340 no .
H48 H54 2.4219 no .
H51 H52 2.3473 no .
H51 H57 3.3965 no .
H51 H72 2.8623 no .
H52 H53 2.3259 no .
H53 H54 2.3408 no .
H57 H58 2.3315 no .
H58 H59 2.3442 no .
H59 H60 2.3288 no .
H60 H62 3.2834 no .
H60 H72 2.7209 no .
H62 H63 2.3325 no .
H63 H64 2.3411 no .
H64 H65 2.3355 no .
H65 H66 2.3337 no .
H66 H68 2.9424 no .
H68 H69 2.3262 no .
H69 H70 2.3396 no .
H70 H71 2.3349 no .
H71 H72 2.3325 no .
Cl1 H16 3.2714 no 2_556
Cl1 H17 3.1879 no 2_556
Cl1 H54 3.3703 no 2_566
Cl1 H58 3.3299 no 1_554
Cl1 H59 3.2631 no 1_554
Cl1 H65 3.4233 no 2_556
Cl2 H46 3.4696 no .
Cl2 H53 3.1616 no 2_566
Cl2 H54 3.1067 no 2_566
P5 H28 3.5794 no 2_657
P5 H34 3.4991 no 1_545
P5 H70 3.5427 no 1_655
P5 H73A 3.3203 no 2_656
F1 H28 2.9799 no 2_657
F1 H34 3.0029 no 1_545
F1 H35 3.1400 no 1_545
F1 H44 3.1802 no 1_545
F1 H45 3.3007 no 1_545
F1 H63 3.2274 no .
F1 H64 2.8531 no .
F2 H34 2.9366 no 1_545
F2 H35 2.4131 no 1_545
F2 H73A 2.5416 no 2_656
F2 H73B 3.1142 no 2_656
F3 H28 3.0788 no 2_657
F3 H29 3.1226 no 2_657
F3 H34 2.7259 no 1_545
F3 H58 3.5916 no 2_657
F3 H59 2.9071 no 2_657
F3 H69 3.5077 no 1_655
F3 H70 3.0876 no 1_655
F3 H73A 2.5757 no 2_656
F4 H15 3.3792 no .
F4 H26 2.9537 no .
F4 H27 3.2945 no .
F4 H28 2.8427 no 2_657
F4 H63 2.5923 no .
F4 H69 3.5939 no 1_655
F4 H70 2.5242 no 1_655
F5 H15 2.4532 no .
F5 H21 2.8610 no .
F5 H45 2.8148 no 1_545
F6 H4 2.4782 no 2_656
F6 H22 3.5666 no .
F6 H69 2.6000 no 1_655
F6 H70 3.2647 no 1_655
F6 H73A 3.1202 no 2_656
F6 H73B 3.2426 no 2_656
C2 H18 2.9240 no 2_556
C3 H17 3.3550 no 2_556
C3 H18 2.8868 no 2_556
C3 H22 3.4604 no 2_656
C3 H23 3.0547 no 2_656
C3 H69 3.5841 no 2_556
C4 H17 3.2910 no 2_556
C4 H22 3.2572 no 2_656
C4 H69 3.3874 no 2_556
C4 H73B 3.2011 no .
C5 H17 3.5555 no 2_556
C5 H73B 3.0506 no .
C8 H2 3.0832 no 2_556
C8 H17 3.4642 no 2_556
C9 H2 2.9357 no 2_556
C10 H2 3.4037 no 2_556
C10 H3 3.2093 no 2_556
C10 H23 3.1091 no 1_455
C11 H3 3.0726 no 2_556
C11 H23 3.3747 no 1_455
C12 H3 3.4580 no 2_556
C15 H9 3.4241 no 2_556
C16 H9 3.0678 no 2_556
C16 H45 3.4977 no 1_545
C17 H8 2.7988 no 2_556
C17 H9 3.1969 no 2_556
C18 H8 3.0298 no 2_556
C22 H4 3.5536 no 2_656
C22 H22 3.2249 no 2_656
C22 H23 3.4827 no 2_656
C23 H3 3.1871 no 2_656
C23 H10 3.4099 no 1_655
C23 H22 3.1785 no 2_656
C24 H11 3.5609 no 1_655
C25 H40 3.3873 no 2_667
C26 H40 3.0488 no 2_667
C26 H70 3.1994 no 1_655
C27 H27 3.4606 no 2_657
C27 H40 2.9242 no 2_667
C27 H63 3.5384 no 2_657
C27 H70 3.2101 no 1_655
C27 H71 3.4537 no 1_655
C28 H27 3.4065 no 2_657
C28 H40 3.1544 no 2_667
C28 H41 3.5643 no 2_667
C28 H63 3.3336 no 2_657
C29 H40 3.4850 no 2_667
C29 H41 3.0692 no 2_667
C30 H40 3.5945 no 2_667
C30 H41 3.2271 no 2_667
C32 H40 3.3035 no 2_667
C32 H41 3.3643 no 2_667
C32 H52 3.1102 no 1_655
C33 H52 2.9413 no 1_655
C33 H53 3.0352 no 1_655
C34 H29 3.4946 no 2_667
C34 H53 3.0463 no 1_655
C34 H58 3.5889 no 2_667
C38 H51 3.3679 no 2_567
C38 H64 3.3414 no 1_565
C38 H65 3.0604 no 1_565
C39 H51 2.8475 no 2_567
C39 H52 3.1173 no 2_567
C39 H64 2.9056 no 1_565
C39 H65 3.1031 no 1_565
C39 H71 3.5150 no 2_567
C39 H72 3.5498 no 2_567
C40 H32 2.7649 no 2_667
C40 H52 3.2018 no 2_567
C40 H64 3.0121 no 1_565
C41 H32 2.9162 no 2_667
C41 H33 3.3965 no 2_667
C41 H64 3.5327 no 1_565
C44 H64 3.5639 no 1_565
C45 H16 2.9741 no 1_565
C46 H16 3.1914 no 1_565
C46 H47 3.3269 no 2_566
C47 H47 3.3080 no 2_566
C51 H39 3.0509 no 2_567
C51 H57 3.5110 no 2_567
C52 H33 3.2762 no 1_455
C52 H39 3.4406 no 2_567
C52 H57 3.0183 no 2_567
C53 H33 3.4600 no 1_455
C53 H57 3.1177 no 2_567
C53 H58 2.9206 no 2_567
C54 H58 3.2046 no 2_567
C57 H33 3.3946 no 2_667
C57 H38 3.5295 no 2_567
C58 H34 3.3986 no 2_667
C58 H38 3.5598 no 2_567
C58 H53 3.4597 no 2_567
C59 H66 3.2024 no 2_557
C60 H66 3.4439 no 2_557
C61 H71 3.5804 no 2_557
C62 H71 3.3009 no 2_557
C63 H27 3.5330 no 2_657
C63 H28 3.4547 no 2_657
C63 H71 3.0351 no 2_557
C64 H39 3.2970 no 1_545
C64 H71 3.0649 no 2_557
C65 H39 3.1993 no 1_545
C65 H71 3.3264 no 2_557
C65 H72 3.3026 no 2_557
C66 H71 3.5702 no 2_557
C66 H72 3.2930 no 2_557
C69 H4 3.5972 no 2_556
C69 H59 3.4123 no 2_557
C70 H26 3.2267 no 1_455
C70 H27 3.2799 no 1_455
C70 H59 3.3663 no 2_557
C70 H60 3.4521 no 2_557
C71 H27 3.3925 no 1_455
C71 H39 3.0967 no 2_567
C71 H60 2.8745 no 2_557
C72 H39 2.9568 no 2_567
C72 H60 3.0500 no 2_557
C73 H5 3.4614 no .
C73 H58 3.4602 no 1_554
H2 C8 3.0832 no 2_556
H2 C9 2.9357 no 2_556
H2 C10 3.4037 no 2_556
H2 H8 3.3092 no 2_556
H2 H9 3.0854 no 2_556
H2 H18 2.8677 no 2_556
H3 C10 3.2093 no 2_556
H3 C11 3.0726 no 2_556
H3 C12 3.4580 no 2_556
H3 C23 3.1871 no 2_656
H3 H10 3.4940 no 2_556
H3 H11 3.2658 no 2_556
H3 H18 2.7971 no 2_556
H3 H22 3.4465 no 2_656
H3 H23 2.4842 no 2_656
H3 H68 3.2627 no 2_556
H3 H69 3.0840 no 2_556
H4 F6 2.4782 no 2_656
H4 C22 3.5536 no 2_656
H4 C69 3.5972 no 2_556
H4 H17 3.5801 no 2_556
H4 H22 3.0867 no 2_656
H4 H69 2.6873 no 2_556
H4 H73B 2.7999 no .
H5 C73 3.4614 no .
H5 H73B 2.4943 no .
H8 C17 2.7988 no 2_556
H8 C18 3.0298 no 2_556
H8 H2 3.3092 no 2_556
H8 H17 2.6121 no 2_556
H8 H18 2.9999 no 2_556
H9 C15 3.4241 no 2_556
H9 C16 3.0678 no 2_556
H9 C17 3.1969 no 2_556
H9 H2 3.0854 no 2_556
H9 H16 3.2900 no 2_556
H9 H17 3.4967 no 2_556
H9 H21 3.2931 no 2_556
H9 H46 3.4757 no 2_566
H10 C23 3.4099 no 1_455
H10 H3 3.4940 no 2_556
H10 H23 2.6697 no 1_455
H10 H24 3.1211 no 1_455
H11 C24 3.5609 no 1_455
H11 H3 3.2658 no 2_556
H11 H23 3.1560 no 1_455
H11 H24 2.9697 no 1_455
H15 F4 3.3792 no .
H15 F5 2.4532 no .
H15 H45 3.1693 no 1_545
H16 Cl1 3.2714 no 2_556
H16 C45 2.9741 no 1_545
H16 C46 3.1914 no 1_545
H16 H9 3.2900 no 2_556
H16 H45 2.8145 no 1_545
H16 H46 3.1976 no 1_545
H17 Cl1 3.1879 no 2_556
H17 C3 3.3550 no 2_556
H17 C4 3.2910 no 2_556
H17 C5 3.5555 no 2_556
H17 C8 3.4642 no 2_556
H17 H4 3.5801 no 2_556
H17 H8 2.6121 no 2_556
H17 H9 3.4967 no 2_556
H18 C2 2.9240 no 2_556
H18 C3 2.8868 no 2_556
H18 H2 2.8677 no 2_556
H18 H3 2.7971 no 2_556
H18 H8 2.9999 no 2_556
H21 F5 2.8610 no .
H21 H9 3.2931 no 2_556
H22 F6 3.5666 no .
H22 C3 3.4604 no 2_656
H22 C4 3.2572 no 2_656
H22 C22 3.2249 no 2_656
H22 C23 3.1785 no 2_656
H22 H3 3.4465 no 2_656
H22 H4 3.0867 no 2_656
H22 H22 3.0486 no 2_656
H22 H23 2.9721 no 2_656
H23 C3 3.0547 no 2_656
H23 C10 3.1091 no 1_655
H23 C11 3.3747 no 1_655
H23 C22 3.4827 no 2_656
H23 H3 2.4842 no 2_656
H23 H10 2.6697 no 1_655
H23 H11 3.1560 no 1_655
H23 H22 2.9721 no 2_656
H24 H10 3.1211 no 1_655
H24 H11 2.9697 no 1_655
H26 F4 2.9537 no .
H26 C70 3.2267 no 1_655
H26 H40 3.4462 no 2_667
H26 H70 2.5959 no 1_655
H27 F4 3.2945 no .
H27 C27 3.4606 no 2_657
H27 C28 3.4065 no 2_657
H27 C63 3.5330 no 2_657
H27 C70 3.2799 no 1_655
H27 C71 3.3925 no 1_655
H27 H27 3.0040 no 2_657
H27 H28 2.9047 no 2_657
H27 H40 3.2619 no 2_667
H27 H63 3.0596 no 2_657
H27 H70 2.6180 no 1_655
H27 H71 2.8399 no 1_655
H28 P5 3.5794 no 2_657
H28 F1 2.9799 no 2_657
H28 F3 3.0788 no 2_657
H28 F4 2.8427 no 2_657
H28 C63 3.4547 no 2_657
H28 H27 2.9047 no 2_657
H28 H40 3.5981 no 2_667
H28 H63 2.6429 no 2_657
H28 H64 3.5312 no 2_657
H28 H70 3.4826 no 2_557
H29 F3 3.1226 no 2_657
H29 C34 3.4946 no 2_667
H29 H33 3.1615 no 2_667
H29 H34 2.9218 no 2_667
H29 H41 3.1686 no 2_667
H30 H33 3.5646 no 2_667
H30 H41 3.4266 no 2_667
H32 C40 2.7649 no 2_667
H32 C41 2.9162 no 2_667
H32 H40 2.3859 no 2_667
H32 H41 2.6607 no 2_667
H32 H52 2.9671 no 1_655
H33 C41 3.3965 no 2_667
H33 C52 3.2762 no 1_655
H33 C53 3.4600 no 1_655
H33 C57 3.3946 no 2_667
H33 H29 3.1615 no 2_667
H33 H30 3.5646 no 2_667
H33 H41 3.4549 no 2_667
H33 H52 2.6703 no 1_655
H33 H53 3.0379 no 1_655
H33 H57 2.9731 no 2_667
H33 H58 3.4376 no 2_667
H34 P5 3.4991 no 1_565
H34 F1 3.0029 no 1_565
H34 F2 2.9366 no 1_565
H34 F3 2.7259 no 1_565
H34 C58 3.3986 no 2_667
H34 H29 2.9218 no 2_667
H34 H53 3.0747 no 1_655
H34 H58 2.9300 no 2_667
H34 H73A 3.0217 no 2_666
H35 F1 3.1400 no 1_565
H35 F2 2.4131 no 1_565
H38 C57 3.5295 no 2_567
H38 C58 3.5598 no 2_567
H38 H51 3.2430 no 2_567
H38 H57 3.5172 no 2_567
H38 H58 3.5607 no 2_567
H38 H65 2.8550 no 1_565
H39 C51 3.0509 no 2_567
H39 C52 3.4406 no 2_567
H39 C64 3.2970 no 1_565
H39 C65 3.1993 no 1_565
H39 C71 3.0967 no 2_567
H39 C72 2.9568 no 2_567
H39 H51 2.2558 no 2_567
H39 H52 3.0480 no 2_567
H39 H64 3.1134 no 1_565
H39 H65 2.9191 no 1_565
H39 H71 2.8691 no 2_567
H39 H72 2.6189 no 2_567
H40 C25 3.3873 no 2_667
H40 C26 3.0488 no 2_667
H40 C27 2.9242 no 2_667
H40 C28 3.1544 no 2_667
H40 C29 3.4850 no 2_667
H40 C30 3.5945 no 2_667
H40 C32 3.3035 no 2_667
H40 H26 3.4462 no 2_667
H40 H27 3.2619 no 2_667
H40 H28 3.5981 no 2_667
H40 H32 2.3859 no 2_667
H40 H52 3.2070 no 2_567
H40 H64 3.2689 no 1_565
H40 H71 3.2004 no 2_567
H41 C28 3.5643 no 2_667
H41 C29 3.0692 no 2_667
H41 C30 3.2271 no 2_667
H41 C32 3.3643 no 2_667
H41 H29 3.1686 no 2_667
H41 H30 3.4266 no 2_667
H41 H32 2.6607 no 2_667
H41 H33 3.4549 no 2_667
H44 F1 3.1802 no 1_565
H44 H64 2.8951 no 1_565
H45 F1 3.3007 no 1_565
H45 F5 2.8148 no 1_565
H45 C16 3.4977 no 1_565
H45 H15 3.1693 no 1_565
H45 H16 2.8145 no 1_565
H46 Cl2 3.4696 no .
H46 H9 3.4757 no 2_566
H46 H16 3.1976 no 1_565
H46 H47 2.8060 no 2_566
H47 C46 3.3269 no 2_566
H47 C47 3.3080 no 2_566
H47 H46 2.8060 no 2_566
H47 H47 2.7548 no 2_566
H51 C38 3.3679 no 2_567
H51 C39 2.8475 no 2_567
H51 H38 3.2430 no 2_567
H51 H39 2.2558 no 2_567
H52 C32 3.1102 no 1_455
H52 C33 2.9413 no 1_455
H52 C39 3.1173 no 2_567
H52 C40 3.2018 no 2_567
H52 H32 2.9671 no 1_455
H52 H33 2.6703 no 1_455
H52 H39 3.0480 no 2_567
H52 H40 3.2070 no 2_567
H52 H57 3.1674 no 2_567
H53 Cl2 3.1616 no 2_566
H53 C33 3.0352 no 1_455
H53 C34 3.0463 no 1_455
H53 C58 3.4597 no 2_567
H53 H33 3.0379 no 1_455
H53 H34 3.0747 no 1_455
H53 H57 3.3236 no 2_567
H53 H58 2.6526 no 2_567
H54 Cl1 3.3703 no 2_566
H54 Cl2 3.1067 no 2_566
H54 H58 3.1433 no 2_567
H57 C51 3.5110 no 2_567
H57 C52 3.0183 no 2_567
H57 C53 3.1177 no 2_567
H57 H33 2.9731 no 2_667
H57 H38 3.5172 no 2_567
H57 H52 3.1674 no 2_567
H57 H53 3.3236 no 2_567
H58 Cl1 3.3299 no 1_556
H58 F3 3.5916 no 2_657
H58 C34 3.5889 no 2_667
H58 C53 2.9206 no 2_567
H58 C54 3.2046 no 2_567
H58 C73 3.4602 no 1_556
H58 H33 3.4376 no 2_667
H58 H34 2.9300 no 2_667
H58 H38 3.5607 no 2_567
H58 H53 2.6526 no 2_567
H58 H54 3.1433 no 2_567
H58 H73A 2.9505 no 1_556
H59 Cl1 3.2631 no 1_556
H59 F3 2.9071 no 2_657
H59 C69 3.4123 no 2_557
H59 C70 3.3663 no 2_557
H59 H66 2.7694 no 2_557
H59 H73A 3.1755 no 1_556
H60 C70 3.4521 no 2_557
H60 C71 2.8745 no 2_557
H60 C72 3.0500 no 2_557
H60 H66 3.2059 no 2_557
H60 H71 2.9295 no 2_557
H60 H72 3.2023 no 2_557
H63 F1 3.2274 no .
H63 F4 2.5923 no .
H63 C27 3.5384 no 2_657
H63 C28 3.3336 no 2_657
H63 H27 3.0596 no 2_657
H63 H28 2.6429 no 2_657
H63 H71 3.3881 no 2_557
H64 F1 2.8531 no .
H64 C38 3.3414 no 1_545
H64 C39 2.9056 no 1_545
H64 C40 3.0121 no 1_545
H64 C41 3.5327 no 1_545
H64 C44 3.5639 no 1_545
H64 H28 3.5312 no 2_657
H64 H39 3.1134 no 1_545
H64 H40 3.2689 no 1_545
H64 H44 2.8951 no 1_545
H64 H71 3.4502 no 2_557
H65 Cl1 3.4233 no 2_556
H65 C38 3.0604 no 1_545
H65 C39 3.1031 no 1_545
H65 H38 2.8550 no 1_545
H65 H39 2.9191 no 1_545
H65 H72 3.3716 no 2_557
H66 C59 3.2024 no 2_557
H66 C60 3.4439 no 2_557
H66 H59 2.7694 no 2_557
H66 H60 3.2059 no 2_557
H66 H72 3.3525 no 2_557
H68 H3 3.2627 no 2_556
H69 F3 3.5077 no 1_455
H69 F4 3.5939 no 1_455
H69 F6 2.6000 no 1_455
H69 C3 3.5841 no 2_556
H69 C4 3.3874 no 2_556
H69 H3 3.0840 no 2_556
H69 H4 2.6873 no 2_556
H70 P5 3.5427 no 1_455
H70 F3 3.0876 no 1_455
H70 F4 2.5242 no 1_455
H70 F6 3.2647 no 1_455
H70 C26 3.1994 no 1_455
H70 C27 3.2101 no 1_455
H70 H26 2.5959 no 1_455
H70 H27 2.6180 no 1_455
H70 H28 3.4826 no 2_557
H71 C27 3.4537 no 1_455
H71 C39 3.5150 no 2_567
H71 C61 3.5804 no 2_557
H71 C62 3.3009 no 2_557
H71 C63 3.0351 no 2_557
H71 C64 3.0649 no 2_557
H71 C65 3.3264 no 2_557
H71 C66 3.5702 no 2_557
H71 H27 2.8399 no 1_455
H71 H39 2.8691 no 2_567
H71 H40 3.2004 no 2_567
H71 H60 2.9295 no 2_557
H71 H63 3.3881 no 2_557
H71 H64 3.4502 no 2_557
H72 C39 3.5498 no 2_567
H72 C65 3.3026 no 2_557
H72 C66 3.2930 no 2_557
H72 H39 2.6189 no 2_567
H72 H60 3.2023 no 2_557
H72 H65 3.3716 no 2_557
H72 H66 3.3525 no 2_557
H73A P5 3.3203 no 2_656
H73A F2 2.5416 no 2_656
H73A F3 2.5757 no 2_656
H73A F6 3.1202 no 2_656
H73A H34 3.0217 no 2_666
H73A H58 2.9505 no 1_554
H73A H59 3.1755 no 1_554
H73B F2 3.1142 no 2_656
H73B F6 3.2426 no 2_656
H73B C4 3.2011 no .
H73B C5 3.0506 no .
H73B H4 2.7999 no .
H73B H5 2.4943 no .

loop_
_geom_torsion_atom_site_label_1
_geom_torsion_atom_site_label_2
_geom_torsion_atom_site_label_3
_geom_torsion_atom_site_label_4
_geom_torsion
_geom_torsion_publ_flag
P1 Cu1 P2 C19 12.31(4) no
P1 Cu1 P2 C25 -110.64(3) no
P1 Cu1 P2 C31 130.19(3) no
P2 Cu1 P1 C1 -63.06(4) no
P2 Cu1 P1 C7 -178.88(3) no
P2 Cu1 P1 C13 55.95(4) no
P1 Cu1 P3 C37 177.89(3) no
P1 Cu1 P3 C43 -61.66(4) no
P1 Cu1 P3 C49 57.00(4) no
P3 Cu1 P1 C1 99.09(3) no
P3 Cu1 P1 C7 -16.73(5) no
P3 Cu1 P1 C13 -141.89(3) no
P2 Cu1 P3 C37 -22.01(5) no
P2 Cu1 P3 C43 98.44(3) no
P2 Cu1 P3 C49 -142.90(3) no
P3 Cu1 P2 C19 -148.18(3) no
P3 Cu1 P2 C25 88.87(4) no
P3 Cu1 P2 C31 -30.30(4) no
Cu1 P1 C1 C2 146.91(13) no
Cu1 P1 C1 C6 -35.49(15) no
Cu1 P1 C7 C8 117.35(12) no
Cu1 P1 C7 C12 -60.38(15) no
Cu1 P1 C13 C14 -36.85(18) no
Cu1 P1 C13 C18 142.27(12) no
C1 P1 C7 C8 -0.88(16) no
C1 P1 C7 C12 -178.61(13) no
C7 P1 C1 C2 -89.17(16) no
C7 P1 C1 C6 88.43(14) no
C1 P1 C13 C14 84.14(15) no
C1 P1 C13 C18 -96.74(16) no
C13 P1 C1 C2 17.82(17) no
C13 P1 C1 C6 -164.57(13) no
C7 P1 C13 C14 -168.19(14) no
C7 P1 C13 C18 10.92(17) no
C13 P1 C7 C8 -108.85(15) no
C13 P1 C7 C12 73.42(14) no
Cu1 P2 C19 C20 -48.57(17) no
Cu1 P2 C19 C24 126.63(13) no
Cu1 P2 C25 C26 137.91(12) no
Cu1 P2 C25 C30 -40.42(14) no
Cu1 P2 C31 C32 125.87(13) no
Cu1 P2 C31 C36 -45.92(14) no
C19 P2 C25 C26 10.08(16) no
C19 P2 C25 C30 -168.24(12) no
C25 P2 C19 C20 78.58(15) no
C25 P2 C19 C24 -106.23(17) no
C19 P2 C31 C32 -109.58(15) no
C19 P2 C31 C36 78.64(15) no
C31 P2 C19 C20 -170.65(14) no
C31 P2 C19 C24 4.55(18) no
C25 P2 C31 C32 1.65(17) no
C25 P2 C31 C36 -170.14(12) no
C31 P2 C25 C26 -99.57(14) no
C31 P2 C25 C30 82.11(14) no
Cu1 P3 C37 C38 -158.53(12) no
Cu1 P3 C37 C42 25.7(2) no
Cu1 P3 C43 C44 -103.40(13) no
Cu1 P3 C43 C48 67.06(16) no
Cu1 P3 C49 C50 54.90(13) no
Cu1 P3 C49 C54 -124.28(13) no
C37 P3 C43 C44 28.42(16) no
C37 P3 C43 C48 -161.12(14) no
C43 P3 C37 C38 77.55(18) no
C43 P3 C37 C42 -98.18(17) no
C37 P3 C49 C50 -77.29(14) no
C37 P3 C49 C54 103.53(15) no
C49 P3 C37 C38 -33.60(19) no
C49 P3 C37 C42 150.67(16) no
C43 P3 C49 C50 175.18(11) no
C43 P3 C49 C54 -4.01(16) no
C49 P3 C43 C44 135.72(14) no
C49 P3 C43 C48 -53.82(16) no
C55 P4 C61 C62 -66.56(16) no
C55 P4 C61 C66 121.32(16) no
C61 P4 C55 C56 150.60(15) no
C61 P4 C55 C60 -30.43(18) no
C55 P4 C67 C68 169.37(15) no
C55 P4 C67 C72 -11.7(2) no
C67 P4 C55 C56 -103.82(16) no
C67 P4 C55 C60 75.15(17) no
C61 P4 C67 C68 -85.36(16) no
C61 P4 C67 C72 93.59(18) no
C67 P4 C61 C62 -171.46(13) no
C67 P4 C61 C66 16.42(17) no
C14 O1 C20 C19 155.40(16) no
C14 O1 C20 C21 -26.5(3) no
C20 O1 C14 C13 -99.1(2) no
C20 O1 C14 C15 86.6(3) no
C50 O2 C56 C55 98.1(2) no
C50 O2 C56 C57 -86.6(2) no
C56 O2 C50 C49 168.51(15) no
C56 O2 C50 C51 -12.4(3) no
P1 C1 C2 C3 177.10(13) no
P1 C1 C6 C5 -176.85(14) no
C2 C1 C6 C5 0.9(3) no
C6 C1 C2 C3 -0.5(3) no
C1 C2 C3 C4 0.4(4) no
C2 C3 C4 C5 -0.6(4) no
C3 C4 C5 C6 1.0(4) no
C4 C5 C6 C1 -1.1(4) no
P1 C7 C8 C9 -177.43(13) no
P1 C7 C12 C11 178.68(13) no
C8 C7 C12 C11 0.9(3) no
C12 C7 C8 C9 0.3(3) no
C7 C8 C9 C10 -0.7(4) no
C8 C9 C10 C11 -0.0(4) no
C9 C10 C11 C12 1.1(4) no
C10 C11 C12 C7 -1.6(4) no
P1 C13 C14 O1 5.6(3) no
P1 C13 C14 C15 179.74(13) no
P1 C13 C18 C17 -178.61(13) no
C14 C13 C18 C17 0.5(3) no
C18 C13 C14 O1 -173.56(17) no
C18 C13 C14 C15 0.6(3) no
O1 C14 C15 C16 172.87(16) no
C13 C14 C15 C16 -1.2(3) no
C14 C15 C16 C17 0.6(4) no
C15 C16 C17 C18 0.4(4) no
C16 C17 C18 C13 -1.0(4) no
P2 C19 C20 O1 -7.5(3) no
P2 C19 C20 C21 174.35(14) no
P2 C19 C24 C23 -174.61(15) no
C20 C19 C24 C23 0.6(4) no
C24 C19 C20 O1 177.06(19) no
C24 C19 C20 C21 -1.1(3) no
O1 C20 C21 C22 -177.01(17) no
C19 C20 C21 C22 1.0(4) no
C20 C21 C22 C23 -0.3(4) no
C21 C22 C23 C24 -0.3(4) no
C22 C23 C24 C19 0.1(4) no
P2 C25 C26 C27 -178.79(12) no
P2 C25 C30 C29 179.18(12) no
C26 C25 C30 C29 0.8(3) no
C30 C25 C26 C27 -0.5(3) no
C25 C26 C27 C28 -0.2(3) no
C26 C27 C28 C29 0.6(3) no
C27 C28 C29 C30 -0.3(4) no
C28 C29 C30 C25 -0.4(3) no
P2 C31 C32 C33 -170.26(13) no
P2 C31 C36 C35 171.87(14) no
C32 C31 C36 C35 -0.3(3) no
C36 C31 C32 C33 1.4(3) no
C31 C32 C33 C34 -0.7(3) no
C32 C33 C34 C35 -1.2(4) no
C33 C34 C35 C36 2.4(4) no
C34 C35 C36 C31 -1.6(4) no
P3 C37 C38 C39 -173.63(15) no
P3 C37 C42 C41 173.86(16) no
C38 C37 C42 C41 -1.9(4) no
C42 C37 C38 C39 2.1(4) no
C37 C38 C39 C40 -0.7(4) no
C38 C39 C40 C41 -0.9(4) no
C39 C40 C41 C42 1.1(4) no
C40 C41 C42 C37 0.3(4) no
P3 C43 C44 C45 170.85(14) no
P3 C43 C48 C47 -171.52(14) no
C44 C43 C48 C47 -1.0(3) no
C48 C43 C44 C45 0.3(3) no
C43 C44 C45 C46 0.0(4) no
C44 C45 C46 C47 0.4(4) no
C45 C46 C47 C48 -1.1(4) no
C46 C47 C48 C43 1.4(4) no
P3 C49 C50 O2 0.9(2) no
P3 C49 C50 C51 -178.18(12) no
P3 C49 C54 C53 177.66(12) no
C50 C49 C54 C53 -1.5(3) no
C54 C49 C50 O2 -179.87(15) no
C54 C49 C50 C51 1.1(3) no
O2 C50 C51 C52 -178.96(16) no
C49 C50 C51 C52 0.0(3) no
C50 C51 C52 C53 -0.7(3) no
C51 C52 C53 C54 0.3(3) no
C52 C53 C54 C49 0.9(3) no
P4 C55 C56 O2 -9.2(3) no
P4 C55 C56 C57 175.71(13) no
P4 C55 C60 C59 -176.91(13) no
C56 C55 C60 C59 2.1(3) no
C60 C55 C56 O2 171.74(17) no
C60 C55 C56 C57 -3.3(3) no
O2 C56 C57 C58 -172.99(17) no
C55 C56 C57 C58 2.1(4) no
C56 C57 C58 C59 0.4(4) no
C57 C58 C59 C60 -1.6(4) no
C58 C59 C60 C55 0.3(4) no
P4 C61 C62 C63 -171.46(14) no
P4 C61 C66 C65 170.72(14) no
C62 C61 C66 C65 -1.3(4) no
C66 C61 C62 C63 1.1(3) no
C61 C62 C63 C64 0.3(4) no
C62 C63 C64 C65 -1.4(4) no
C63 C64 C65 C66 1.1(4) no
C64 C65 C66 C61 0.3(4) no
P4 C67 C68 C69 177.87(16) no
P4 C67 C72 C71 -178.69(14) no
C68 C67 C72 C71 0.2(4) no
C72 C67 C68 C69 -1.2(4) no
C67 C68 C69 C70 1.0(4) no
C68 C69 C70 C71 0.1(4) no
C69 C70 C71 C72 -1.0(4) no
C70 C71 C72 C67 0.9(4) no

loop_
_platon_squeeze_void_nr
_platon_squeeze_void_average_x
_platon_squeeze_void_average_y
_platon_squeeze_void_average_z
_platon_squeeze_void_volume
_platon_squeeze_void_count_electrons
_platon_squeeze_void_content
1 0.500 0.500 0.500 207 48 ' '
2 0.322 0.800 0.178 11 0 ' '
3 0.678 0.200 0.822 11 0 ' '
